data_2216703
loop_
_publ_author_name
'Shustova, Natalia B.'
'Kuvychko, Igor V.'
'Boltalina, Olga V.'
'Strauss, Steven H.'

_publ_section_title
1,7,16,30,36,47-Hexakis(perfluoroisopropyl)-1,7,16,30,36,47-hexahydro(C~60~--<i>I~h~</i>)[5,6]fullerene
_journal_coeditor_code OM2171
_journal_issue 12
_journal_name_full 'Acta Crystallographica Section E'
_journal_page_first o4575
_journal_page_last o4575
_journal_paper_doi 10.1107/S1600536807053895
_journal_volume 63
_journal_year 2007
_chemical_formula_iupac 'C78 F42'
_chemical_formula_moiety 'C78 F42'
_chemical_formula_sum 'C78 F42'
_chemical_formula_weight 1734.78
_chemical_name_systematic
;
1,7,16,30,36,47-Hexakis(perfluoroisopropyl)-
1,7,16,30,36,47-hexahydro(C~60~--I~h~)[5,6]fullerene
;
_space_group_IT_number 14
_symmetry_cell_setting monoclinic
_symmetry_space_group_name_Hall '-P 2yn'
_symmetry_space_group_name_H-M 'P 1 21/n 1'
_atom_sites_solution_primary direct
_atom_sites_solution_secondary difmap
_audit_creation_method SHELXL-97
_cell_angle_alpha 90.00
_cell_angle_beta 106.8730(10)
_cell_angle_gamma 90.00
_cell_formula_units_Z 4
_cell_length_a 13.5877(3)
_cell_length_b 31.1809(7)
_cell_length_c 13.7240(3)
_cell_measurement_reflns_used 9868
_cell_measurement_temperature 100.0(10)
_cell_measurement_theta_max 26.43
_cell_measurement_theta_min 2.27
_cell_volume 5564.2(2)
_computing_cell_refinement 'APEX2 (Bruker, 2000)'
_computing_data_collection 'APEX2 (Bruker, 2000)'
_computing_data_reduction 'APEX2 (Bruker, 2000)'
_computing_molecular_graphics 'SHELXTL (Bruker, 2000)'
_computing_publication_material 'SHELXTL (Bruker, 2000)'
_computing_structure_refinement 'SHELXTL (Bruker, 2000)'
_computing_structure_solution 'SHELXTL (Bruker, 2000)'
_diffrn_ambient_temperature 100.0(10)
_diffrn_detector_area_resol_mean 0
_diffrn_measured_fraction_theta_full 1.000
_diffrn_measured_fraction_theta_max 1.000
_diffrn_measurement_device_type 'Bruker Kappa APEX II diffractometer'
_diffrn_measurement_method '\f and \w'
_diffrn_radiation_monochromator graphite
_diffrn_radiation_source 'fine-focus sealed tube'
_diffrn_radiation_type MoK\a
_diffrn_radiation_wavelength 0.71073
_diffrn_reflns_av_R_equivalents 0.0830
_diffrn_reflns_av_sigmaI/netI 0.0795
_diffrn_reflns_limit_h_max 16
_diffrn_reflns_limit_h_min -16
_diffrn_reflns_limit_k_max 38
_diffrn_reflns_limit_k_min -30
_diffrn_reflns_limit_l_max 17
_diffrn_reflns_limit_l_min -17
_diffrn_reflns_number 75325
_diffrn_reflns_theta_full 26.37
_diffrn_reflns_theta_max 26.37
_diffrn_reflns_theta_min 1.68
_diffrn_standards_decay_% 0
_diffrn_standards_interval_count 0
_diffrn_standards_interval_time 0
_diffrn_standards_number 0
_exptl_absorpt_coefficient_mu 0.220
_exptl_absorpt_correction_T_max 0.9880
_exptl_absorpt_correction_T_min 0.9367
_exptl_absorpt_correction_type multi-scan
_exptl_absorpt_process_details
;
SADABS (Sheldrick, 2003)
;
_exptl_crystal_colour red
_exptl_crystal_density_diffrn 2.071
_exptl_crystal_density_method 'not measured'
_exptl_crystal_description plate
_exptl_crystal_F_000 3384
_exptl_crystal_size_max 0.30
_exptl_crystal_size_mid 0.11
_exptl_crystal_size_min 0.06
_refine_diff_density_max 0.533
_refine_diff_density_min -0.321
_refine_ls_extinction_method none
_refine_ls_goodness_of_fit_ref 1.010
_refine_ls_matrix_type full
_refine_ls_number_parameters 1081
_refine_ls_number_reflns 11386
_refine_ls_number_restraints 0
_refine_ls_restrained_S_all 1.010
_refine_ls_R_factor_all 0.1085
_refine_ls_R_factor_gt 0.0520
_refine_ls_shift/su_max 0.000
_refine_ls_shift/su_mean 0.000
_refine_ls_structure_factor_coef Fsqd
_refine_ls_weighting_details 'calc w=1/[\s^2^(Fo^2^)+(0.0558P)^2^+5.9080P] where P=(Fo^2^+2Fc^2^)/3'
_refine_ls_weighting_scheme calc
_refine_ls_wR_factor_gt 0.1103
_refine_ls_wR_factor_ref 0.1331
_reflns_number_gt 6862
_reflns_number_total 11386
_reflns_threshold_expression I>2\s(I)
_cod_data_source_file om2171.cif
_cod_data_source_block I
_cod_original_sg_symbol_H-M 'P 21/n'
_cod_database_code 2216703
_cod_database_fobs_code 2216703

loop_
_symmetry_equiv_pos_as_xyz
'x, y, z'
'-x+1/2, y+1/2, -z+1/2'
'-x, -y, -z'
'x-1/2, -y-1/2, z-1/2'

loop_
_atom_site_type_symbol
_atom_site_label
_atom_site_fract_x
_atom_site_fract_y
_atom_site_fract_z
_atom_site_U_iso_or_equiv
_atom_site_adp_type
_atom_site_calc_flag
_atom_site_occupancy
C C1 0.6333(3) 0.09622(11) 0.3518(3) 0.0163(8) Uani d 1
C C2 0.5209(3) 0.08797(11) 0.3546(2) 0.0144(7) Uani d 1
C C3 0.4709(3) 0.05947(11) 0.2768(3) 0.0160(8) Uani d 1
C C4 0.5354(3) 0.05404(11) 0.2077(3) 0.0169(8) Uani d 1
C C5 0.6268(2) 0.07914(11) 0.2442(3) 0.0150(7) Uani d 1
C C6 0.6666(2) 0.10025(11) 0.1759(3) 0.0147(7) Uani d 1
C C7 0.7238(2) 0.14363(11) 0.1977(3) 0.0150(7) Uani d 1
C C8 0.6891(2) 0.16512(11) 0.2821(3) 0.0178(8) Uani d 1
C C9 0.6495(2) 0.14421(11) 0.3495(2) 0.0158(8) Uani d 1
C C10 0.5857(3) 0.17500(11) 0.3876(3) 0.0180(8) Uani d 1
C C11 0.4969(3) 0.16276(11) 0.4074(2) 0.0175(8) Uani d 1
C C12 0.4641(3) 0.11791(11) 0.3891(2) 0.0149(7) Uani d 1
C C13 0.3558(3) 0.11734(11) 0.3545(2) 0.0163(8) Uani d 1
C C14 0.3077(3) 0.08904(11) 0.2773(3) 0.0157(8) Uani d 1
C C15 0.3641(3) 0.05823(11) 0.2413(2) 0.0159(8) Uani d 1
C C16 0.3059(3) 0.04325(11) 0.1323(3) 0.0163(8) Uani d 1
C C17 0.3756(3) 0.04820(10) 0.0645(3) 0.0145(7) Uani d 1
C C18 0.4894(3) 0.04859(11) 0.1061(3) 0.0174(8) Uani d 1
C C19 0.5305(3) 0.06950(11) 0.0348(3) 0.0151(7) Uani d 1
C C20 0.6163(2) 0.09619(11) 0.0695(3) 0.0134(7) Uani d 1
C C21 0.6188(2) 0.13636(11) 0.0195(3) 0.0154(8) Uani d 1
C C22 0.6725(3) 0.16713(12) 0.0947(3) 0.0193(8) Uani d 1
C C23 0.6362(3) 0.20845(12) 0.0888(3) 0.0199(8) Uani d 1
C C24 0.6283(3) 0.23087(11) 0.1806(3) 0.0188(8) Uani d 1
C C25 0.6531(2) 0.20971(11) 0.2729(3) 0.0168(8) Uani d 1
C C26 0.5899(3) 0.21553(11) 0.3394(3) 0.0161(7) Uani d 1
C C27 0.5024(3) 0.24146(11) 0.3119(3) 0.0163(8) Uani d 1
C C28 0.4110(2) 0.22896(11) 0.3369(3) 0.0153(7) Uani d 1
C C29 0.4088(3) 0.19032(11) 0.3833(2) 0.0163(8) Uani d 1
C C30 0.3112(3) 0.16225(11) 0.3666(3) 0.0171(8) Uani d 1
C C31 0.2378(2) 0.17523(11) 0.2647(2) 0.0138(7) Uani d 1
C C32 0.1883(3) 0.14339(11) 0.1858(3) 0.0173(8) Uani d 1
C C33 0.2200(2) 0.10183(11) 0.1909(3) 0.0161(8) Uani d 1
C C34 0.2238(3) 0.07873(11) 0.1017(3) 0.0172(8) Uani d 1
C C35 0.1972(2) 0.09910(11) 0.0083(3) 0.0167(8) Uani d 1
C C36 0.2458(3) 0.08928(11) -0.0779(2) 0.0156(7) Uani d 1
C C37 0.3495(3) 0.06796(11) -0.0272(3) 0.0150(7) Uani d 1
C C38 0.4439(2) 0.08247(11) -0.0490(2) 0.0147(7) Uani d 1
C C39 0.4465(3) 0.12087(11) -0.0974(2) 0.0156(7) Uani d 1
C C40 0.5349(3) 0.14857(12) -0.0627(3) 0.0195(8) Uani d 1
C C41 0.4995(3) 0.19229(12) -0.0699(3) 0.0187(8) Uani d 1
C C42 0.5499(3) 0.22147(11) 0.0046(3) 0.0197(8) Uani d 1
C C43 0.4903(3) 0.25257(11) 0.0435(3) 0.0207(8) Uani d 1
C C44 0.5381(3) 0.25804(11) 0.1508(3) 0.0204(8) Uani d 1
C C45 0.4762(3) 0.26333(11) 0.2159(3) 0.0184(8) Uani d 1
C C46 0.3656(3) 0.26451(11) 0.1767(3) 0.0173(8) Uani d 1
C C47 0.3162(3) 0.24977(11) 0.2598(3) 0.0155(7) Uani d 1
C C48 0.2406(2) 0.21367(11) 0.2182(3) 0.0140(7) Uani d 1
C C49 0.1927(2) 0.20879(11) 0.1084(3) 0.0146(7) Uani d 1
C C50 0.1596(2) 0.16488(11) 0.0896(3) 0.0150(7) Uani d 1
C C51 0.1673(2) 0.14345(11) 0.0031(3) 0.0157(8) Uani d 1
C C52 0.2074(3) 0.16566(12) -0.0691(3) 0.0184(8) Uani d 1
C C53 0.2647(3) 0.13527(11) -0.1106(2) 0.0185(8) Uani d 1
C C54 0.3546(3) 0.14835(12) -0.1266(2) 0.0189(8) Uani d 1
C C55 0.3890(3) 0.19262(11) -0.1083(2) 0.0170(8) Uani d 1
C C56 0.3325(3) 0.22183(11) -0.0711(3) 0.0179(8) Uani d 1
C C57 0.3840(3) 0.25256(11) 0.0060(3) 0.0207(8) Uani d 1
C C58 0.3209(3) 0.25820(11) 0.0750(3) 0.0211(8) Uani d 1
C C59 0.2307(2) 0.23014(11) 0.0393(3) 0.0163(8) Uani d 1
C C60 0.2390(3) 0.20813(12) -0.0511(3) 0.0191(8) Uani d 1
C C61 0.7163(3) 0.07237(12) 0.4393(3) 0.0211(8) Uani d 1
C C62 0.7457(3) 0.09788(13) 0.5399(3) 0.0258(9) Uani d 1
C C63 0.6866(3) 0.02601(13) 0.4587(3) 0.0259(9) Uani d 1
C C64 0.8445(3) 0.14036(12) 0.2256(3) 0.0198(8) Uani d 1
C C65 0.8817(3) 0.10239(12) 0.1730(3) 0.0231(9) Uani d 1
C C66 0.8961(3) 0.18259(13) 0.2059(3) 0.0254(9) Uani d 1
C C71 0.2632(3) -0.00448(12) 0.1279(3) 0.0217(8) Uani d 1
C C72 0.3421(3) -0.03605(11) 0.1916(3) 0.0226(8) Uani d 1
C C73 0.1612(3) -0.00728(13) 0.1544(3) 0.0285(9) Uani d 1
C C74 0.1741(3) 0.06129(12) -0.1656(3) 0.0195(8) Uani d 1
C C75 0.0790(3) 0.08585(13) -0.2320(3) 0.0247(9) Uani d 1
C C76 0.2324(3) 0.04054(13) -0.2341(3) 0.0248(9) Uani d 1
C C81 0.2564(3) 0.16416(12) 0.4551(3) 0.0216(8) Uani d 1
C C82 0.1908(3) 0.12459(12) 0.4584(3) 0.0225(9) Uani d 1
C C83 0.3326(3) 0.17322(13) 0.5605(3) 0.0294(10) Uani d 1
C C84 0.2669(3) 0.28753(11) 0.3065(3) 0.0181(8) Uani d 1
C C85 0.3356(3) 0.32729(11) 0.3346(3) 0.0212(8) Uani d 1
C C86 0.1592(3) 0.29994(11) 0.2378(3) 0.0209(8) Uani d 1
F F611 0.80470(15) 0.06890(7) 0.41034(16) 0.0287(5) Uani d 1
F F621 0.80504(17) 0.07521(7) 0.61711(16) 0.0321(5) Uani d 1
F F622 0.66226(16) 0.10955(7) 0.56547(15) 0.0297(5) Uani d 1
F F623 0.79801(17) 0.13319(7) 0.53091(16) 0.0346(6) Uani d 1
F F631 0.76810(18) 0.00455(7) 0.51475(17) 0.0362(6) Uani d 1
F F632 0.64986(17) 0.00433(7) 0.37240(16) 0.0279(5) Uani d 1
F F633 0.61469(17) 0.02545(7) 0.50738(16) 0.0311(5) Uani d 1
F F641 0.88280(14) 0.13275(7) 0.32809(15) 0.0260(5) Uani d 1
F F651 0.98236(15) 0.10383(7) 0.18588(17) 0.0319(5) Uani d 1
F F652 0.83554(15) 0.10227(7) 0.07281(16) 0.0285(5) Uani d 1
F F653 0.86110(15) 0.06529(7) 0.21100(17) 0.0292(5) Uani d 1
F F661 0.99620(15) 0.18263(7) 0.25622(18) 0.0338(6) Uani d 1
F F662 0.85483(16) 0.21631(7) 0.23915(18) 0.0337(6) Uani d 1
F F663 0.88577(16) 0.18792(7) 0.10707(17) 0.0329(6) Uani d 1
F F711 0.24276(17) -0.01883(7) 0.02927(15) 0.0283(5) Uani d 1
F F721 0.31623(18) -0.07650(7) 0.16486(18) 0.0360(6) Uani d 1
F F722 0.34970(18) -0.03225(7) 0.29069(16) 0.0329(6) Uani d 1
F F723 0.43549(16) -0.02996(7) 0.18104(17) 0.0293(5) Uani d 1
F F731 0.13276(18) -0.04834(7) 0.15836(18) 0.0378(6) Uani d 1
F F732 0.08582(16) 0.01214(8) 0.08282(19) 0.0375(6) Uani d 1
F F733 0.16705(17) 0.01098(7) 0.24359(18) 0.0346(6) Uani d 1
F F741 0.13473(16) 0.02827(6) -0.12255(15) 0.0256(5) Uani d 1
F F751 0.01111(16) 0.05892(8) -0.29029(17) 0.0379(6) Uani d 1
F F752 0.10518(17) 0.11463(8) -0.29092(17) 0.0387(6) Uani d 1
F F753 0.03068(15) 0.10617(7) -0.17345(16) 0.0321(6) Uani d 1
F F761 0.16948(16) 0.02142(8) -0.31524(16) 0.0341(6) Uani d 1
F F762 0.29605(17) 0.01033(7) -0.18262(17) 0.0339(6) Uani d 1
F F763 0.28763(17) 0.06945(7) -0.26690(16) 0.0328(6) Uani d 1
F F811 0.18824(16) 0.19794(7) 0.43554(16) 0.0280(5) Uani d 1
F F821 0.12408(18) 0.13216(8) 0.51088(18) 0.0393(6) Uani d 1
F F822 0.25071(18) 0.09149(7) 0.50469(17) 0.0365(6) Uani d 1
F F823 0.13816(16) 0.11148(7) 0.36677(16) 0.0303(5) Uani d 1
F F831 0.28580(18) 0.17033(8) 0.63388(16) 0.0405(6) Uani d 1
F F832 0.36870(18) 0.21329(8) 0.56370(17) 0.0373(6) Uani d 1
F F833 0.41085(17) 0.14643(8) 0.58299(16) 0.0351(6) Uani d 1
F F841 0.25277(15) 0.27327(6) 0.39657(15) 0.0236(5) Uani d 1
F F851 0.30260(16) 0.35327(7) 0.39559(16) 0.0300(5) Uani d 1
F F852 0.33652(16) 0.34939(6) 0.25144(16) 0.0283(5) Uani d 1
F F853 0.43237(15) 0.31704(6) 0.38514(16) 0.0261(5) Uani d 1
F F861 0.09038(15) 0.26999(7) 0.24179(17) 0.0275(5) Uani d 1
F F862 0.15848(16) 0.30427(7) 0.14115(15) 0.0259(5) Uani d 1
F F863 0.12588(16) 0.33685(6) 0.26575(16) 0.0269(5) Uani d 1

loop_
_atom_site_aniso_label
_atom_site_aniso_U_11
_atom_site_aniso_U_22
_atom_site_aniso_U_33
_atom_site_aniso_U_12
_atom_site_aniso_U_13
_atom_site_aniso_U_23
C1 0.0123(17) 0.0181(19) 0.0184(19) 0.0023(15) 0.0042(15) 0.0041(15)
C2 0.0154(18) 0.0159(19) 0.0111(17) 0.0027(15) 0.0024(15) 0.0079(14)
C3 0.0239(19) 0.0095(18) 0.0160(18) 0.0009(15) 0.0081(16) 0.0061(14)
C4 0.0181(19) 0.0107(18) 0.0206(19) 0.0038(15) 0.0036(16) 0.0026(15)
C5 0.0118(17) 0.0135(18) 0.0178(18) 0.0064(14) 0.0013(15) -0.0005(15)
C6 0.0079(16) 0.0154(19) 0.0203(19) 0.0053(14) 0.0034(15) -0.0027(15)
C7 0.0106(17) 0.0156(19) 0.0193(18) -0.0003(14) 0.0050(15) 0.0003(15)
C8 0.0086(17) 0.022(2) 0.0202(19) -0.0038(15) -0.0005(15) -0.0040(16)
C9 0.0100(17) 0.023(2) 0.0100(17) 0.0020(15) -0.0034(14) -0.0027(15)
C10 0.0158(18) 0.022(2) 0.0115(17) -0.0016(15) -0.0034(15) -0.0048(15)
C11 0.023(2) 0.019(2) 0.0083(17) -0.0006(16) 0.0013(15) -0.0017(14)
C12 0.0195(18) 0.0172(19) 0.0066(16) -0.0018(15) 0.0014(14) 0.0013(14)
C13 0.0220(19) 0.0176(19) 0.0129(17) 0.0055(15) 0.0107(16) 0.0062(15)
C14 0.0124(17) 0.0183(19) 0.0172(18) -0.0022(15) 0.0056(15) 0.0041(15)
C15 0.023(2) 0.0115(18) 0.0119(17) -0.0058(15) 0.0041(15) 0.0024(14)
C16 0.0168(18) 0.0145(19) 0.0167(18) -0.0056(15) 0.0036(15) -0.0005(15)
C17 0.0170(18) 0.0079(18) 0.0155(18) -0.0011(14) -0.0001(15) -0.0046(14)
C18 0.0208(19) 0.0123(18) 0.0205(19) 0.0053(15) 0.0081(16) -0.0024(15)
C19 0.0173(18) 0.0153(19) 0.0157(18) 0.0026(15) 0.0093(15) -0.0031(15)
C20 0.0090(16) 0.0149(19) 0.0189(18) 0.0030(14) 0.0081(15) -0.0034(15)
C21 0.0127(17) 0.0175(19) 0.0189(19) 0.0000(14) 0.0093(16) -0.0021(15)
C22 0.0129(18) 0.024(2) 0.025(2) -0.0013(16) 0.0110(16) 0.0054(16)
C23 0.0145(18) 0.020(2) 0.029(2) -0.0098(16) 0.0122(17) 0.0005(16)
C24 0.0181(19) 0.020(2) 0.0216(19) -0.0114(16) 0.0101(16) -0.0083(16)
C25 0.0086(17) 0.0142(19) 0.026(2) -0.0047(14) 0.0033(15) -0.0061(16)
C26 0.0147(18) 0.0172(19) 0.0146(18) -0.0059(15) 0.0013(15) -0.0045(15)
C27 0.0188(19) 0.0124(18) 0.0172(18) -0.0014(15) 0.0043(15) -0.0075(15)
C28 0.0143(18) 0.0137(18) 0.0178(18) -0.0010(14) 0.0045(15) -0.0076(15)
C29 0.0211(19) 0.0179(19) 0.0094(17) 0.0023(15) 0.0038(15) -0.0048(14)
C30 0.0214(19) 0.0173(19) 0.0137(18) 0.0006(15) 0.0068(16) 0.0003(15)
C31 0.0101(17) 0.0191(19) 0.0156(17) 0.0009(14) 0.0091(15) -0.0009(15)
C32 0.0123(18) 0.019(2) 0.025(2) -0.0022(15) 0.0118(16) -0.0007(16)
C33 0.0118(17) 0.020(2) 0.0177(18) -0.0048(15) 0.0062(15) 0.0000(15)
C34 0.0111(17) 0.022(2) 0.0186(19) -0.0094(15) 0.0046(15) -0.0057(15)
C35 0.0053(16) 0.025(2) 0.0175(18) -0.0021(15) -0.0004(14) -0.0049(16)
C36 0.0158(18) 0.0184(19) 0.0103(17) 0.0018(15) 0.0001(15) -0.0031(14)
C37 0.0146(17) 0.0142(18) 0.0150(18) -0.0017(15) 0.0022(15) -0.0069(15)
C38 0.0154(18) 0.0157(19) 0.0137(17) 0.0006(15) 0.0051(15) -0.0082(14)
C39 0.0198(19) 0.021(2) 0.0064(16) 0.0041(16) 0.0044(15) 0.0016(14)
C40 0.024(2) 0.024(2) 0.0154(18) 0.0025(17) 0.0135(16) 0.0016(16)
C41 0.021(2) 0.022(2) 0.0162(19) 0.0017(16) 0.0115(16) 0.0084(16)
C42 0.0202(19) 0.021(2) 0.022(2) -0.0029(16) 0.0120(17) 0.0074(16)
C43 0.031(2) 0.0118(19) 0.0204(19) -0.0043(16) 0.0095(17) 0.0041(15)
C44 0.026(2) 0.0093(19) 0.025(2) -0.0050(16) 0.0061(17) 0.0026(15)
C45 0.0211(19) 0.0087(18) 0.023(2) -0.0020(15) 0.0029(16) -0.0043(15)
C46 0.024(2) 0.0072(18) 0.023(2) 0.0025(15) 0.0107(17) -0.0003(15)
C47 0.0211(19) 0.0120(18) 0.0151(18) 0.0007(15) 0.0077(16) -0.0013(14)
C48 0.0126(17) 0.0131(18) 0.0178(18) 0.0022(14) 0.0070(15) -0.0034(15)
C49 0.0097(17) 0.0147(19) 0.0193(18) 0.0053(14) 0.0038(15) 0.0000(15)
C50 0.0074(16) 0.021(2) 0.0165(18) 0.0023(15) 0.0032(14) -0.0002(15)
C51 0.0054(16) 0.022(2) 0.0154(18) 0.0025(14) -0.0030(14) -0.0027(15)
C52 0.0147(18) 0.024(2) 0.0130(18) 0.0082(16) -0.0016(15) 0.0008(15)
C53 0.023(2) 0.023(2) 0.0067(17) 0.0010(16) -0.0007(15) -0.0005(15)
C54 0.026(2) 0.026(2) 0.0050(16) 0.0059(17) 0.0046(15) 0.0024(15)
C55 0.023(2) 0.018(2) 0.0106(17) 0.0008(15) 0.0066(16) 0.0055(15)
C56 0.0178(18) 0.022(2) 0.0140(18) 0.0077(16) 0.0048(15) 0.0105(15)
C57 0.030(2) 0.0150(19) 0.0194(19) 0.0047(16) 0.0108(17) 0.0090(16)
C58 0.025(2) 0.0132(19) 0.026(2) 0.0069(16) 0.0097(18) 0.0087(16)
C59 0.0111(17) 0.0121(18) 0.0239(19) 0.0076(14) 0.0021(15) 0.0063(15)
C60 0.0173(18) 0.024(2) 0.0144(18) 0.0109(16) 0.0025(15) 0.0097(16)
C61 0.0183(19) 0.024(2) 0.021(2) 0.0029(16) 0.0063(16) 0.0005(16)
C62 0.026(2) 0.027(2) 0.020(2) 0.0042(18) -0.0018(18) 0.0036(17)
C63 0.029(2) 0.029(2) 0.017(2) 0.0105(18) 0.0011(18) 0.0007(17)
C64 0.0115(18) 0.025(2) 0.022(2) -0.0018(16) 0.0027(16) 0.0006(16)
C65 0.0127(19) 0.025(2) 0.031(2) -0.0003(16) 0.0068(17) 0.0008(18)
C66 0.0089(19) 0.027(2) 0.039(2) -0.0003(16) 0.0058(18) -0.0075(19)
C71 0.025(2) 0.020(2) 0.0181(19) -0.0074(16) 0.0038(17) -0.0041(16)
C72 0.029(2) 0.0117(19) 0.028(2) -0.0050(16) 0.0106(18) -0.0009(16)
C73 0.030(2) 0.021(2) 0.033(2) -0.0079(18) 0.007(2) -0.0022(18)
C74 0.0164(18) 0.024(2) 0.0154(18) -0.0002(16) -0.0002(16) -0.0021(16)
C75 0.020(2) 0.033(2) 0.0170(19) 0.0010(18) -0.0022(17) -0.0077(18)
C76 0.019(2) 0.034(2) 0.018(2) -0.0015(18) -0.0007(17) -0.0109(18)
C81 0.025(2) 0.021(2) 0.021(2) 0.0051(17) 0.0096(17) 0.0022(16)
C82 0.025(2) 0.028(2) 0.019(2) -0.0026(18) 0.0130(18) -0.0038(17)
C83 0.036(2) 0.032(3) 0.022(2) -0.004(2) 0.0126(19) 0.0003(18)
C84 0.0216(19) 0.018(2) 0.0172(18) 0.0021(15) 0.0092(16) 0.0009(15)
C85 0.023(2) 0.016(2) 0.024(2) 0.0028(16) 0.0066(17) -0.0043(16)
C86 0.024(2) 0.016(2) 0.025(2) -0.0002(16) 0.0099(17) -0.0039(16)
F611 0.0200(11) 0.0358(13) 0.0301(12) 0.0073(10) 0.0070(10) 0.0060(10)
F621 0.0306(12) 0.0367(14) 0.0209(12) 0.0071(11) -0.0052(10) 0.0043(10)
F622 0.0281(12) 0.0372(14) 0.0202(11) 0.0071(10) 0.0015(10) -0.0026(10)
F623 0.0331(13) 0.0341(14) 0.0276(13) -0.0109(11) -0.0053(11) -0.0001(11)
F631 0.0420(14) 0.0280(13) 0.0315(13) 0.0137(11) -0.0007(12) 0.0081(11)
F632 0.0371(13) 0.0205(12) 0.0243(12) 0.0041(10) 0.0058(11) 0.0012(10)
F633 0.0400(13) 0.0303(13) 0.0266(12) 0.0004(11) 0.0154(11) 0.0053(10)
F641 0.0146(11) 0.0383(14) 0.0222(12) 0.0002(9) 0.0008(9) -0.0003(10)
F651 0.0132(11) 0.0373(14) 0.0467(14) -0.0006(10) 0.0109(10) -0.0078(11)
F652 0.0221(11) 0.0363(14) 0.0283(13) 0.0009(10) 0.0092(10) -0.0067(10)
F653 0.0250(12) 0.0197(12) 0.0454(14) 0.0039(9) 0.0143(11) 0.0034(10)
F661 0.0159(12) 0.0328(14) 0.0525(15) -0.0077(10) 0.0094(11) -0.0083(11)
F662 0.0245(12) 0.0230(12) 0.0571(16) -0.0053(10) 0.0173(12) -0.0102(11)
F663 0.0309(13) 0.0344(14) 0.0383(14) -0.0074(10) 0.0175(11) 0.0049(11)
F711 0.0371(13) 0.0231(12) 0.0223(12) -0.0101(10) 0.0048(10) -0.0059(9)
F721 0.0432(14) 0.0156(12) 0.0469(15) -0.0046(10) 0.0093(12) 0.0005(11)
F722 0.0432(14) 0.0337(14) 0.0220(12) -0.0040(11) 0.0099(11) 0.0048(10)
F723 0.0272(12) 0.0241(13) 0.0391(14) 0.0030(10) 0.0134(11) 0.0051(10)
F731 0.0400(14) 0.0268(14) 0.0492(15) -0.0157(11) 0.0171(12) -0.0023(11)
F732 0.0197(12) 0.0390(15) 0.0492(15) -0.0056(11) 0.0027(12) 0.0031(12)
F733 0.0382(14) 0.0336(14) 0.0397(14) -0.0110(11) 0.0236(12) -0.0079(11)
F741 0.0287(12) 0.0251(12) 0.0215(11) -0.0066(10) 0.0049(10) -0.0028(9)
F751 0.0223(12) 0.0489(16) 0.0317(13) 0.0044(11) -0.0090(11) -0.0186(12)
F752 0.0363(14) 0.0479(16) 0.0265(13) 0.0073(12) 0.0005(11) 0.0132(12)
F753 0.0176(11) 0.0456(15) 0.0285(13) 0.0083(10) -0.0006(10) -0.0128(11)
F761 0.0277(12) 0.0466(15) 0.0239(12) -0.0016(11) 0.0011(10) -0.0193(11)
F762 0.0309(13) 0.0338(14) 0.0301(13) 0.0139(11) -0.0021(11) -0.0123(11)
F763 0.0332(13) 0.0409(14) 0.0286(13) -0.0032(11) 0.0157(11) -0.0089(11)
F811 0.0349(13) 0.0272(13) 0.0270(12) 0.0076(10) 0.0170(11) 0.0010(10)
F821 0.0420(14) 0.0488(16) 0.0375(14) -0.0124(12) 0.0278(12) -0.0071(12)
F822 0.0494(15) 0.0276(13) 0.0347(13) -0.0008(12) 0.0158(12) 0.0092(11)
F823 0.0294(12) 0.0375(14) 0.0265(13) -0.0118(11) 0.0121(10) -0.0056(10)
F831 0.0485(15) 0.0584(17) 0.0203(12) -0.0078(13) 0.0192(12) -0.0047(11)
F832 0.0469(15) 0.0375(15) 0.0315(13) -0.0169(12) 0.0178(12) -0.0144(11)
F833 0.0357(14) 0.0480(15) 0.0183(12) 0.0052(12) 0.0028(11) 0.0016(11)
F841 0.0324(12) 0.0235(12) 0.0191(11) 0.0045(10) 0.0139(10) 0.0000(9)
F851 0.0353(13) 0.0197(12) 0.0338(13) 0.0046(10) 0.0082(11) -0.0101(10)
F852 0.0355(13) 0.0193(12) 0.0283(12) -0.0048(10) 0.0066(11) 0.0032(10)
F853 0.0234(12) 0.0198(12) 0.0306(12) 0.0013(9) 0.0006(10) -0.0078(10)
F861 0.0224(11) 0.0235(12) 0.0391(13) -0.0005(9) 0.0128(10) -0.0019(10)
F862 0.0289(12) 0.0277(13) 0.0211(12) 0.0069(10) 0.0073(10) -0.0001(9)
F863 0.0280(12) 0.0212(12) 0.0322(12) 0.0078(10) 0.0100(10) -0.0058(10)

loop_
_atom_type_symbol
_atom_type_description
_atom_type_scat_dispersion_real
_atom_type_scat_dispersion_imag
_atom_type_scat_source
C C 0.0033 0.0016 'International Tables Vol C Tables 4.2.6.8 and 6.1.1.4'
F F 0.0171 0.0103 'International Tables Vol C Tables 4.2.6.8 and 6.1.1.4'

loop_
_geom_angle_atom_site_label_1
_geom_angle_atom_site_label_2
_geom_angle_atom_site_label_3
_geom_angle
C9 C1 C5 106.8(3)
C9 C1 C2 108.2(3)
C5 C1 C2 100.5(3)
C9 C1 C61 114.0(3)
C5 C1 C61 113.2(3)
C2 C1 C61 113.1(3)
C12 C2 C3 119.6(3)
C12 C2 C1 123.1(3)
C3 C2 C1 110.3(3)
C15 C3 C2 120.7(3)
C15 C3 C4 121.7(3)
C2 C3 C4 108.3(3)
C18 C4 C5 121.3(3)
C18 C4 C3 119.3(3)
C5 C4 C3 109.3(3)
C6 C5 C4 119.7(3)
C6 C5 C1 124.1(3)
C4 C5 C1 109.0(3)
C5 C6 C20 119.2(3)
C5 C6 C7 124.1(3)
C20 C6 C7 109.9(3)
C8 C7 C6 106.5(3)
C8 C7 C22 109.0(3)
C6 C7 C22 99.7(3)
C8 C7 C64 111.9(3)
C6 C7 C64 114.8(3)
C22 C7 C64 114.1(3)
C9 C8 C25 108.9(3)
C9 C8 C7 125.1(3)
C25 C8 C7 121.3(3)
C8 C9 C10 108.3(3)
C8 C9 C1 125.1(3)
C10 C9 C1 121.9(3)
C11 C10 C26 119.5(3)
C11 C10 C9 121.9(3)
C26 C10 C9 107.6(3)
C10 C11 C29 120.9(3)
C10 C11 C12 118.3(3)
C29 C11 C12 109.9(3)
C2 C12 C13 120.7(3)
C2 C12 C11 122.1(3)
C13 C12 C11 107.8(3)
C14 C13 C12 118.7(3)
C14 C13 C30 122.8(3)
C12 C13 C30 110.8(3)
C13 C14 C15 121.2(3)
C13 C14 C33 122.4(3)
C15 C14 C33 107.4(3)
C3 C15 C14 118.5(3)
C3 C15 C16 122.4(3)
C14 C15 C16 111.6(3)
C17 C16 C34 107.0(3)
C17 C16 C15 109.1(3)
C34 C16 C15 100.0(3)
C17 C16 C71 111.0(3)
C34 C16 C71 115.7(3)
C15 C16 C71 113.4(3)
C37 C17 C18 108.4(3)
C37 C17 C16 125.1(3)
C18 C17 C16 122.1(3)
C4 C18 C19 119.5(3)
C4 C18 C17 120.8(3)
C19 C18 C17 108.3(3)
C20 C19 C18 119.7(3)
C20 C19 C38 120.7(3)
C18 C19 C38 106.5(3)
C19 C20 C6 120.4(3)
C19 C20 C21 119.4(3)
C6 C20 C21 109.9(3)
C40 C21 C20 119.6(3)
C40 C21 C22 121.2(3)
C20 C21 C22 108.4(3)
C23 C22 C21 118.9(3)
C23 C22 C7 123.5(3)
C21 C22 C7 109.6(3)
C22 C23 C42 120.4(3)
C22 C23 C24 120.5(3)
C42 C23 C24 107.9(3)
C25 C24 C44 120.0(3)
C25 C24 C23 120.0(3)
C44 C24 C23 107.6(3)
C24 C25 C26 119.4(3)
C24 C25 C8 121.2(3)
C26 C25 C8 108.1(3)
C27 C26 C10 119.4(3)
C27 C26 C25 121.4(3)
C10 C26 C25 107.0(3)
C26 C27 C45 119.4(3)
C26 C27 C28 120.4(3)
C45 C27 C28 110.3(3)
C29 C28 C27 119.2(3)
C29 C28 C47 124.1(3)
C27 C28 C47 109.2(3)
C28 C29 C11 120.5(3)
C28 C29 C30 124.2(3)
C11 C29 C30 108.5(3)
C31 C30 C29 106.9(3)
C31 C30 C13 108.4(3)
C29 C30 C13 100.4(3)
C31 C30 C81 111.3(3)
C29 C30 C81 115.7(3)
C13 C30 C81 113.4(3)
C48 C31 C32 108.4(3)
C48 C31 C30 124.4(3)
C32 C31 C30 122.2(3)
C33 C32 C50 119.4(3)
C33 C32 C31 122.1(3)
C50 C32 C31 107.8(3)
C32 C33 C34 121.6(3)
C32 C33 C14 118.0(3)
C34 C33 C14 109.3(3)
C35 C34 C33 119.8(3)
C35 C34 C16 123.8(3)
C33 C34 C16 109.3(3)
C34 C35 C51 118.8(3)
C34 C35 C36 124.4(3)
C51 C35 C36 109.3(3)
C37 C36 C35 106.2(3)
C37 C36 C53 109.0(3)
C35 C36 C53 100.5(3)
C37 C36 C74 113.0(3)
C35 C36 C74 112.9(3)
C53 C36 C74 114.2(3)
C17 C37 C38 108.7(3)
C17 C37 C36 125.3(3)
C38 C37 C36 121.1(3)
C39 C38 C19 120.0(3)
C39 C38 C37 120.8(3)
C19 C38 C37 108.0(3)
C38 C39 C40 119.8(3)
C38 C39 C54 120.0(3)
C40 C39 C54 107.5(3)
C21 C40 C41 119.3(3)
C21 C40 C39 120.5(3)
C41 C40 C39 108.3(3)
C42 C41 C40 119.1(3)
C42 C41 C55 120.2(3)
C40 C41 C55 108.9(3)
C41 C42 C23 121.1(3)
C41 C42 C43 119.7(3)
C23 C42 C43 107.6(3)
C57 C43 C44 119.6(3)
C57 C43 C42 119.5(3)
C44 C43 C42 108.6(3)
C45 C44 C43 119.4(3)
C45 C44 C24 120.2(3)
C43 C44 C24 108.3(3)
C44 C45 C27 119.6(3)
C44 C45 C46 121.1(3)
C27 C45 C46 108.1(3)
C58 C46 C45 119.0(3)
C58 C46 C47 123.3(3)
C45 C46 C47 110.1(3)
C48 C47 C28 106.4(3)
C48 C47 C46 109.4(3)
C28 C47 C46 100.0(3)
C48 C47 C84 112.7(3)
C28 C47 C84 113.6(3)
C46 C47 C84 113.7(3)
C31 C48 C49 109.0(3)
C31 C48 C47 125.7(3)
C49 C48 C47 120.9(3)
C59 C49 C50 119.8(3)
C59 C49 C48 121.0(3)
C50 C49 C48 107.8(3)
C51 C50 C32 119.6(3)
C51 C50 C49 120.8(3)
C32 C50 C49 107.0(3)
C50 C51 C35 120.7(3)
C50 C51 C52 119.6(3)
C35 C51 C52 109.8(3)
C60 C52 C51 119.7(3)
C60 C52 C53 121.3(3)
C51 C52 C53 108.1(3)
C54 C53 C52 118.5(3)
C54 C53 C36 123.8(3)
C52 C53 C36 109.9(3)
C53 C54 C55 120.8(3)
C53 C54 C39 120.7(3)
C55 C54 C39 107.5(3)
C56 C55 C41 120.1(3)
C56 C55 C54 120.3(3)
C41 C55 C54 107.8(3)
C55 C56 C60 119.3(3)
C55 C56 C57 120.3(3)
C60 C56 C57 108.8(3)
C43 C57 C56 120.1(3)
C43 C57 C58 120.3(3)
C56 C57 C58 107.6(3)
C46 C58 C57 120.6(3)
C46 C58 C59 120.5(3)
C57 C58 C59 107.6(3)
C49 C59 C60 119.9(3)
C49 C59 C58 120.1(3)
C60 C59 C58 107.6(3)
C52 C60 C56 119.5(3)
C52 C60 C59 120.3(3)
C56 C60 C59 108.3(3)
F611 C61 C62 106.1(3)
F611 C61 C63 105.7(3)
C62 C61 C63 109.9(3)
F611 C61 C1 108.0(3)
C62 C61 C1 112.4(3)
C63 C61 C1 114.1(3)
F622 C62 F621 107.5(3)
F622 C62 F623 108.4(3)
F621 C62 F623 107.2(3)
F622 C62 C61 111.0(3)
F621 C62 C61 112.2(3)
F623 C62 C61 110.4(3)
F632 C63 F631 107.1(3)
F632 C63 F633 107.4(3)
F631 C63 F633 108.2(3)
F632 C63 C61 111.8(3)
F631 C63 C61 110.8(3)
F633 C63 C61 111.4(3)
F641 C64 C65 105.6(3)
F641 C64 C66 105.6(3)
C65 C64 C66 110.1(3)
F641 C64 C7 108.5(3)
C65 C64 C7 113.2(3)
C66 C64 C7 113.2(3)
F651 C65 F653 107.6(3)
F651 C65 F652 107.1(3)
F653 C65 F652 108.2(3)
F651 C65 C64 112.0(3)
F653 C65 C64 110.4(3)
F652 C65 C64 111.3(3)
F663 C66 F662 108.7(3)
F663 C66 F661 108.5(3)
F662 C66 F661 106.8(3)
F663 C66 C64 111.3(3)
F662 C66 C64 110.7(3)
F661 C66 C64 110.7(3)
F711 C71 C72 105.2(3)
F711 C71 C73 106.0(3)
C72 C71 C73 111.1(3)
F711 C71 C16 108.0(3)
C72 C71 C16 113.2(3)
C73 C71 C16 112.9(3)
F721 C72 F723 106.7(3)
F721 C72 F722 107.5(3)
F723 C72 F722 107.6(3)
F721 C72 C71 111.5(3)
F723 C72 C71 112.2(3)
F722 C72 C71 111.0(3)
F733 C73 F732 108.1(3)
F733 C73 F731 108.1(3)
F732 C73 F731 107.0(3)
F733 C73 C71 112.1(3)
F732 C73 C71 110.6(3)
F731 C73 C71 110.7(3)
F741 C74 C76 106.4(3)
F741 C74 C75 105.1(3)
C76 C74 C75 109.8(3)
F741 C74 C36 108.6(3)
C76 C74 C36 112.8(3)
C75 C74 C36 113.6(3)
F752 C75 F751 108.8(3)
F752 C75 F753 108.2(3)
F751 C75 F753 106.5(3)
F752 C75 C74 111.6(3)
F751 C75 C74 110.9(3)
F753 C75 C74 110.7(3)
F763 C76 F761 108.0(3)
F763 C76 F762 108.4(3)
F761 C76 F762 106.7(3)
F763 C76 C74 111.2(3)
F761 C76 C74 112.3(3)
F762 C76 C74 110.1(3)
F811 C81 C82 105.0(3)
F811 C81 C83 105.9(3)
C82 C81 C83 111.0(3)
F811 C81 C30 108.4(3)
C82 C81 C30 113.3(3)
C83 C81 C30 112.7(3)
F823 C82 F821 107.7(3)
F823 C82 F822 107.3(3)
F821 C82 F822 107.0(3)
F823 C82 C81 112.4(3)
F821 C82 C81 111.5(3)
F822 C82 C81 110.7(3)
F833 C83 F832 108.8(3)
F833 C83 F831 107.9(3)
F832 C83 F831 106.7(3)
F833 C83 C81 112.4(3)
F832 C83 C81 110.0(3)
F831 C83 C81 110.9(3)
F841 C84 C85 105.6(3)
F841 C84 C86 105.9(3)
C85 C84 C86 110.6(3)
F841 C84 C47 108.0(3)
C85 C84 C47 114.0(3)
C86 C84 C47 112.2(3)
F851 C85 F853 106.2(3)
F851 C85 F852 108.1(3)
F853 C85 F852 108.4(3)
F851 C85 C84 111.0(3)
F853 C85 C84 111.9(3)
F852 C85 C84 111.0(3)
F862 C86 F863 107.1(3)
F862 C86 F861 108.0(3)
F863 C86 F861 106.9(3)
F862 C86 C84 111.5(3)
F863 C86 C84 112.4(3)
F861 C86 C84 110.6(3)

loop_
_geom_bond_atom_site_label_1
_geom_bond_atom_site_label_2
_geom_bond_distance
C1 C9 1.514(5)
C1 C5 1.548(5)
C1 C2 1.559(4)
C1 C61 1.575(5)
C2 C12 1.380(5)
C2 C3 1.404(5)
C3 C15 1.391(5)
C3 C4 1.476(5)
C4 C18 1.364(5)
C4 C5 1.430(5)
C5 C6 1.378(5)
C6 C20 1.426(5)
C6 C7 1.545(5)
C7 C8 1.526(5)
C7 C22 1.565(5)
C7 C64 1.577(5)
C8 C9 1.363(5)
C8 C25 1.467(5)
C9 C10 1.486(5)
C10 C11 1.367(5)
C10 C26 1.435(5)
C11 C29 1.432(5)
C11 C12 1.467(5)
C12 C13 1.408(5)
C13 C14 1.388(5)
C13 C30 1.554(5)
C14 C15 1.406(5)
C14 C33 1.472(5)
C15 C16 1.547(5)
C16 C17 1.516(5)
C16 C34 1.541(5)
C16 C71 1.592(5)
C17 C37 1.353(5)
C17 C18 1.484(5)
C18 C19 1.418(5)
C19 C20 1.398(5)
C19 C38 1.444(5)
C20 C21 1.433(5)
C21 C40 1.405(5)
C21 C22 1.443(5)
C22 C23 1.374(5)
C23 C42 1.445(5)
C23 C24 1.473(5)
C24 C25 1.380(5)
C24 C44 1.448(5)
C25 C26 1.435(4)
C26 C27 1.396(5)
C27 C45 1.433(5)
C27 C28 1.435(5)
C28 C29 1.367(5)
C28 C47 1.552(5)
C29 C30 1.550(5)
C30 C31 1.517(5)
C30 C81 1.599(5)
C31 C48 1.364(5)
C31 C32 1.479(5)
C32 C33 1.361(5)
C32 C50 1.430(5)
C33 C34 1.435(5)
C34 C35 1.381(5)
C35 C51 1.437(5)
C35 C36 1.543(4)
C36 C37 1.531(5)
C36 C53 1.546(5)
C36 C74 1.574(5)
C37 C38 1.469(4)
C38 C39 1.375(5)
C39 C40 1.444(5)
C39 C54 1.471(5)
C40 C41 1.439(5)
C41 C42 1.391(5)
C41 C55 1.440(5)
C42 C43 1.461(5)
C43 C57 1.385(5)
C43 C44 1.436(5)
C44 C45 1.404(5)
C45 C46 1.442(5)
C46 C58 1.365(5)
C46 C47 1.552(5)
C47 C48 1.519(5)
C47 C84 1.579(5)
C48 C49 1.465(5)
C49 C59 1.376(5)
C49 C50 1.441(5)
C50 C51 1.392(5)
C51 C52 1.439(5)
C52 C60 1.392(5)
C52 C53 1.445(5)
C53 C54 1.365(5)
C54 C55 1.456(5)
C55 C56 1.380(5)
C56 C60 1.440(5)
C56 C57 1.449(5)
C57 C58 1.461(5)
C58 C59 1.468(5)
C59 C60 1.451(5)
C61 F611 1.374(4)
C61 C62 1.542(5)
C61 C63 1.545(5)
C62 F622 1.332(4)
C62 F621 1.333(4)
C62 F623 1.335(4)
C63 F632 1.329(4)
C63 F631 1.331(4)
C63 F633 1.334(4)
C64 F641 1.372(4)
C64 C65 1.545(5)
C64 C66 1.551(5)
C65 F651 1.329(4)
C65 F653 1.331(4)
C65 F652 1.335(4)
C66 F663 1.332(4)
C66 F662 1.333(4)
C66 F661 1.335(4)
C71 F711 1.375(4)
C71 C72 1.529(5)
C71 C73 1.535(5)
C72 F721 1.332(4)
C72 F723 1.332(4)
C72 F722 1.338(4)
C73 F733 1.332(4)
C73 F732 1.340(5)
C73 F731 1.343(4)
C74 F741 1.371(4)
C74 C76 1.537(5)
C74 C75 1.550(5)
C75 F752 1.324(4)
C75 F751 1.330(4)
C75 F753 1.336(4)
C76 F763 1.332(4)
C76 F761 1.332(4)
C76 F762 1.334(4)
C81 F811 1.376(4)
C81 C82 1.530(5)
C81 C83 1.541(5)
C82 F823 1.318(4)
C82 F821 1.333(4)
C82 F822 1.353(4)
C83 F833 1.316(5)
C83 F832 1.338(5)
C83 F831 1.341(4)
C84 F841 1.378(4)
C84 C85 1.532(5)
C84 C86 1.543(5)
C85 F851 1.332(4)
C85 F853 1.335(4)
C85 F852 1.336(4)
C86 F862 1.330(4)
C86 F863 1.333(4)
C86 F861 1.334(4)
